data_7210559
loop_
_publ_author_name
'Li, Zhao-Hao'
'Zhang, Tian'
'Xue, Li-Ping'
'Miao, Shao-Bin'
'Zhao, Bang-Tun'
'Kan, Jian'
'Su, Wei-Ping'

_publ_section_title
;
 Three-dimensional pillared layered supramolecular networks comprising
 polymeric layers and tetrameric {H2O}4 pillars
;
_journal_issue 37
_journal_name_full CrystEngComm
_journal_page_first 7423
_journal_paper_doi 10.1039/c3ce40645h
_journal_volume 15
_journal_year 2013
_chemical_formula_sum 'C18 H12 O15 Pr2 S3'
_chemical_formula_weight 846.28
_chemical_name_systematic
;
?
;
_space_group_IT_number 2
_symmetry_cell_setting triclinic
_symmetry_space_group_name_Hall '-P 1'
_symmetry_space_group_name_H-M 'P -1'
_atom_sites_solution_hydrogens geom
_atom_sites_solution_primary direct
_atom_sites_solution_secondary difmap
_audit_creation_method SHELXL-97
_cell_angle_alpha 100.259(2)
_cell_angle_beta 102.113(2)
_cell_angle_gamma 103.114(2)
_cell_formula_units_Z 2
_cell_length_a 9.0148(15)
_cell_length_b 10.4259(18)
_cell_length_c 13.458(2)
_cell_measurement_reflns_used 6367
_cell_measurement_temperature 296(2)
_cell_measurement_theta_max 0.468
_cell_measurement_theta_min 0.177
_cell_volume 1170.1(3)
_computing_cell_refinement 'Bruker SMART'
_computing_data_collection 'Bruker SMART'
_computing_data_reduction 'Bruker SAINT'
_computing_molecular_graphics 'Bruker SHELXTL'
_computing_publication_material 'Bruker SHELXTL'
_computing_structure_refinement 'SHELXL-97 (Sheldrick, 1997)'
_computing_structure_solution 'SHELXS-97 (Sheldrick, 1990)'
_diffrn_ambient_temperature 296(2)
_diffrn_measured_fraction_theta_full 0.970
_diffrn_measured_fraction_theta_max 0.970
_diffrn_measurement_device_type 'CCD area detector'
_diffrn_measurement_method 'phi and omega scans'
_diffrn_radiation_monochromator graphite
_diffrn_radiation_source 'fine-focus sealed tube'
_diffrn_radiation_type MoK\a
_diffrn_radiation_wavelength 0.71073
_diffrn_reflns_av_R_equivalents 0.0144
_diffrn_reflns_av_sigmaI/netI 0.0212
_diffrn_reflns_limit_h_max 10
_diffrn_reflns_limit_h_min -10
_diffrn_reflns_limit_k_max 12
_diffrn_reflns_limit_k_min -12
_diffrn_reflns_limit_l_max 16
_diffrn_reflns_limit_l_min -16
_diffrn_reflns_number 8261
_diffrn_reflns_theta_full 25.50
_diffrn_reflns_theta_max 25.50
_diffrn_reflns_theta_min 2.29
_diffrn_standards_decay_% 0
_diffrn_standards_interval_count 0
_diffrn_standards_interval_time 0
_diffrn_standards_number 0
_exptl_absorpt_coefficient_mu 4.461
_exptl_absorpt_correction_T_max 0.5176
_exptl_absorpt_correction_T_min 0.2621
_exptl_absorpt_correction_type multi-scan
_exptl_absorpt_process_details sadabs
_exptl_crystal_colour green
_exptl_crystal_density_diffrn 2.402
_exptl_crystal_density_method 'not measured'
_exptl_crystal_description block
_exptl_crystal_F_000 812
_exptl_crystal_size_max 0.41
_exptl_crystal_size_mid 0.34
_exptl_crystal_size_min 0.17
_refine_diff_density_max 1.041
_refine_diff_density_min -0.910
_refine_diff_density_rms 0.104
_refine_ls_extinction_method none
_refine_ls_goodness_of_fit_ref 1.059
_refine_ls_hydrogen_treatment constr
_refine_ls_matrix_type full
_refine_ls_number_parameters 343
_refine_ls_number_reflns 4238
_refine_ls_number_restraints 0
_refine_ls_restrained_S_all 1.059
_refine_ls_R_factor_all 0.0237
_refine_ls_R_factor_gt 0.0216
_refine_ls_shift/su_max 0.002
_refine_ls_shift/su_mean 0.000
_refine_ls_structure_factor_coef Fsqd
_refine_ls_weighting_details 'calc w=1/[\s^2^(Fo^2^)+(0.0271P)^2^+2.9358P] where P=(Fo^2^+2Fc^2^)/3'
_refine_ls_weighting_scheme calc
_refine_ls_wR_factor_gt 0.0554
_refine_ls_wR_factor_ref 0.0568
_reflns_number_gt 3951
_reflns_number_total 4238
_reflns_threshold_expression >2sigma(I)
_cod_data_source_file c3ce40645h.txt
_cod_data_source_block b
_cod_depositor_comments
;
The following automatic conversions were performed:

'_symmetry_cell_setting' value 'Triclinic' changed to 'triclinic'
according to /home/saulius/struct/CIF-dictionaries/cif_core.dic
dictionary named 'cif_core.dic' version 2.4.2 from 2011-04-26.

Automatic conversion script
Id: cif_fix_values 1891 2012-01-12 08:04:46Z andrius 
;
_cod_original_sg_symbol_H-M P-1
_cod_database_code 7210559

loop_
_symmetry_equiv_pos_as_xyz
'x, y, z'
'-x, -y, -z'

loop_
_atom_site_label
_atom_site_type_symbol
_atom_site_fract_x
_atom_site_fract_y
_atom_site_fract_z
_atom_site_U_iso_or_equiv
_atom_site_adp_type
_atom_site_occupancy
_atom_site_symmetry_multiplicity
_atom_site_calc_flag
_atom_site_refinement_flags
Pr1 Pr 1.02504(2) 0.212997(19) 0.022838(15) 0.01304(7) Uani 1 1 d .
Pr2 Pr 0.64092(2) 0.394558(19) -0.077956(14) 0.01284(7) Uani 1 1 d .
S1 S 0.95676(17) 0.62976(15) 0.42247(9) 0.0444(3) Uani 1 1 d .
S2 S 0.7747(3) -0.02253(19) -0.48550(10) 0.0744(6) Uani 1 1 d .
S3 S 0.6410(2) 0.17694(17) 0.35419(11) 0.0598(5) Uani 1 1 d .
O1 O 1.1332(3) 0.4709(3) 0.1390(2) 0.0197(6) Uani 1 1 d .
O2 O 0.8783(3) 0.3960(3) 0.0678(2) 0.0195(6) Uani 1 1 d .
O3 O 0.8013(3) 0.6344(3) 0.05167(19) 0.0167(5) Uani 1 1 d .
O4 O 0.6500(3) 0.7165(3) 0.1449(2) 0.0205(6) Uani 1 1 d .
O5 O 0.8904(4) -0.2017(3) -0.2120(2) 0.0277(7) Uani 1 1 d .
O6 O 0.9498(3) -0.0003(3) -0.1063(2) 0.0192(6) Uani 1 1 d .
O7 O 0.8349(3) 0.2323(3) -0.1285(2) 0.0210(6) Uani 1 1 d .
O8 O 0.6213(3) 0.2304(3) -0.2438(2) 0.0257(6) Uani 1 1 d .
O9 O 0.7754(3) 0.1098(3) 0.0537(2) 0.0225(6) Uani 1 1 d .
O10 O 0.5747(3) 0.1846(3) -0.0170(2) 0.0186(5) Uani 1 1 d .
O11 O 0.5358(3) 0.4275(3) 0.07655(19) 0.0169(5) Uani 1 1 d .
O12 O 0.4487(3) 0.4803(3) 0.2137(2) 0.0258(6) Uani 1 1 d .
O13 O 1.2747(3) 0.1548(3) 0.0279(2) 0.0260(6) Uani 1 1 d .
H1W H 1.3524 0.1916 0.0080 0.039 Uiso 1 1 d R
H2W H 1.2836 0.0759 0.0257 0.039 Uiso 1 1 d R
O14 O 0.5325(8) 0.3500(8) 0.5653(4) 0.120(2) Uani 1 1 d .
H3W H 0.5260 0.3152 0.6168 0.180 Uiso 1 1 d R
H4W H 0.5791 0.4312 0.5703 0.180 Uiso 1 1 d R
O15 O 0.7033(8) 0.6005(8) 0.5865(6) 0.144(3) Uani 1 1 d .
H5W H 0.7462 0.6642 0.6411 0.215 Uiso 1 1 d R
H6W H 0.6450 0.6264 0.5405 0.215 Uiso 1 1 d R
C1 C 1.0326(5) 0.5492(5) 0.3309(3) 0.0320(10) Uani 1 1 d .
H1 H 1.1108 0.5056 0.3466 0.038 Uiso 1 1 calc R
C2 C 0.9646(4) 0.5567(4) 0.2327(3) 0.0180(8) Uani 1 1 d .
C3 C 0.8510(4) 0.6323(4) 0.2317(3) 0.0177(8) Uani 1 1 d .
C4 C 0.8358(5) 0.6784(5) 0.3296(3) 0.0297(10) Uani 1 1 d .
H4 H 0.7678 0.7300 0.3439 0.036 Uiso 1 1 calc R
C5 C 0.9943(4) 0.4742(4) 0.1403(3) 0.0142(7) Uani 1 1 d .
C6 C 0.7596(4) 0.6640(4) 0.1377(3) 0.0163(7) Uani 1 1 d .
C7 C 0.8510(8) -0.0896(6) -0.3860(4) 0.0553(17) Uani 1 1 d .
H7 H 0.8938 -0.1626 -0.3956 0.066 Uiso 1 1 calc R
C8 C 0.8424(5) -0.0243(4) -0.2910(3) 0.0263(9) Uani 1 1 d .
C9 C 0.7700(5) 0.0845(4) -0.3001(3) 0.0218(8) Uani 1 1 d .
C10 C 0.7247(6) 0.0929(5) -0.4020(3) 0.0396(12) Uani 1 1 d .
H10 H 0.6725 0.1548 -0.4231 0.048 Uiso 1 1 calc R
C11 C 0.8969(4) -0.0784(4) -0.1984(3) 0.0197(8) Uani 1 1 d .
C12 C 0.7397(4) 0.1865(4) -0.2185(3) 0.0167(8) Uani 1 1 d .
C13 C 0.6786(6) 0.1234(5) 0.2367(4) 0.0398(12) Uani 1 1 d .
H13 H 0.7205 0.0508 0.2215 0.048 Uiso 1 1 calc R
C14 C 0.6398(5) 0.1993(4) 0.1680(3) 0.0221(8) Uani 1 1 d .
C15 C 0.5771(5) 0.3053(4) 0.2128(3) 0.0214(8) Uani 1 1 d .
C16 C 0.5749(6) 0.3039(5) 0.3133(3) 0.0369(11) Uani 1 1 d .
H16 H 0.5407 0.3659 0.3553 0.044 Uiso 1 1 calc R
C17 C 0.6626(4) 0.1636(4) 0.0606(3) 0.0167(7) Uani 1 1 d .
C18 C 0.5177(4) 0.4092(4) 0.1652(3) 0.0161(7) Uani 1 1 d .

loop_
_atom_site_aniso_label
_atom_site_aniso_U_11
_atom_site_aniso_U_22
_atom_site_aniso_U_33
_atom_site_aniso_U_23
_atom_site_aniso_U_13
_atom_site_aniso_U_12
Pr1 0.01264(11) 0.01182(11) 0.01698(11) 0.00506(8) 0.00463(8) 0.00594(8)
Pr2 0.01204(10) 0.01390(11) 0.01495(11) 0.00427(8) 0.00511(8) 0.00607(8)
S1 0.0553(8) 0.0700(9) 0.0168(5) 0.0083(5) 0.0094(5) 0.0364(7)
S2 0.1539(18) 0.0843(12) 0.0179(6) 0.0143(7) 0.0230(8) 0.0953(13)
S3 0.1066(13) 0.0763(11) 0.0361(7) 0.0390(7) 0.0342(8) 0.0686(10)
O1 0.0152(13) 0.0214(14) 0.0250(14) 0.0061(11) 0.0075(11) 0.0075(11)
O2 0.0162(13) 0.0168(14) 0.0231(14) 0.0008(11) 0.0007(11) 0.0069(11)
O3 0.0166(13) 0.0169(13) 0.0202(13) 0.0059(10) 0.0090(10) 0.0069(10)
O4 0.0146(13) 0.0203(14) 0.0272(15) 0.0019(11) 0.0054(11) 0.0092(11)
O5 0.0423(18) 0.0185(15) 0.0238(15) 0.0056(11) 0.0049(13) 0.0142(13)
O6 0.0234(14) 0.0170(14) 0.0184(13) 0.0034(11) 0.0041(11) 0.0093(11)
O7 0.0257(14) 0.0203(14) 0.0171(13) 0.0039(11) 0.0026(11) 0.0101(11)
O8 0.0272(15) 0.0308(16) 0.0220(14) 0.0030(12) 0.0043(12) 0.0181(13)
O9 0.0203(14) 0.0203(14) 0.0361(16) 0.0126(12) 0.0146(12) 0.0121(11)
O10 0.0172(13) 0.0171(13) 0.0246(14) 0.0069(11) 0.0073(11) 0.0077(11)
O11 0.0196(13) 0.0165(13) 0.0176(13) 0.0062(10) 0.0069(11) 0.0074(11)
O12 0.0322(16) 0.0339(17) 0.0258(15) 0.0143(13) 0.0176(13) 0.0227(13)
O13 0.0185(14) 0.0163(14) 0.0496(18) 0.0126(13) 0.0148(13) 0.0084(11)
O14 0.139(6) 0.174(7) 0.065(4) 0.037(4) 0.020(4) 0.078(5)
O15 0.122(6) 0.163(7) 0.131(6) -0.009(5) 0.001(5) 0.076(5)
C1 0.035(2) 0.043(3) 0.022(2) 0.0069(19) 0.0049(18) 0.022(2)
C2 0.0160(18) 0.0181(19) 0.0199(19) 0.0048(15) 0.0039(15) 0.0051(15)
C3 0.0161(18) 0.0192(19) 0.0182(18) 0.0021(15) 0.0056(15) 0.0063(15)
C4 0.031(2) 0.040(3) 0.024(2) 0.0034(18) 0.0098(18) 0.019(2)
C5 0.0172(18) 0.0130(18) 0.0190(18) 0.0108(14) 0.0075(15) 0.0089(14)
C6 0.0131(17) 0.0131(18) 0.0199(19) 0.0015(14) 0.0021(14) 0.0017(14)
C7 0.109(5) 0.057(4) 0.022(2) 0.011(2) 0.015(3) 0.067(4)
C8 0.037(2) 0.027(2) 0.020(2) 0.0054(17) 0.0078(18) 0.0194(19)
C9 0.029(2) 0.023(2) 0.0183(19) 0.0068(16) 0.0074(16) 0.0143(17)
C10 0.070(3) 0.041(3) 0.020(2) 0.0078(19) 0.010(2) 0.039(3)
C11 0.0213(19) 0.021(2) 0.021(2) 0.0063(16) 0.0083(16) 0.0094(16)
C12 0.0209(19) 0.0147(19) 0.0180(19) 0.0059(14) 0.0078(15) 0.0078(15)
C13 0.062(3) 0.045(3) 0.035(3) 0.024(2) 0.022(2) 0.038(3)
C14 0.022(2) 0.027(2) 0.024(2) 0.0121(17) 0.0072(16) 0.0133(17)
C15 0.0211(19) 0.026(2) 0.023(2) 0.0110(17) 0.0089(16) 0.0126(16)
C16 0.057(3) 0.044(3) 0.027(2) 0.018(2) 0.019(2) 0.033(2)
C17 0.0143(17) 0.0112(18) 0.029(2) 0.0102(15) 0.0095(15) 0.0045(14)
C18 0.0118(17) 0.0176(19) 0.0197(19) 0.0066(15) 0.0040(14) 0.0040(14)

loop_
_atom_type_symbol
_atom_type_description
_atom_type_scat_dispersion_real
_atom_type_scat_dispersion_imag
_atom_type_scat_source
C C 0.0033 0.0016 'International Tables Vol C Tables 4.2.6.8 and 6.1.1.4'
H H 0.0000 0.0000 'International Tables Vol C Tables 4.2.6.8 and 6.1.1.4'
O O 0.0106 0.0060 'International Tables Vol C Tables 4.2.6.8 and 6.1.1.4'
S S 0.1246 0.1234 'International Tables Vol C Tables 4.2.6.8 and 6.1.1.4'
Pr Pr -0.2180 2.8214 'International Tables Vol C Tables 4.2.6.8 and 6.1.1.4'

loop_
_geom_angle_atom_site_label_1
_geom_angle_atom_site_label_2
_geom_angle_atom_site_label_3
_geom_angle
_geom_angle_site_symmetry_1
_geom_angle_site_symmetry_3
O9 Pr1 O6 80.50(9) . .
O9 Pr1 O7 77.65(9) . .
O6 Pr1 O7 72.69(9) . .
O9 Pr1 O13 135.82(9) . .
O6 Pr1 O13 76.21(9) . .
O7 Pr1 O13 128.12(9) . .
O9 Pr1 O3 154.34(8) . 2_765
O6 Pr1 O3 102.55(9) . 2_765
O7 Pr1 O3 79.02(9) . 2_765
O13 Pr1 O3 68.49(9) . 2_765
O9 Pr1 O5 78.44(10) . 2_755
O6 Pr1 O5 116.13(9) . 2_755
O7 Pr1 O5 152.57(9) . 2_755
O13 Pr1 O5 78.96(10) . 2_755
O3 Pr1 O5 120.81(9) 2_765 2_755
O9 Pr1 O2 69.60(8) . .
O6 Pr1 O2 133.26(8) . .
O7 Pr1 O2 66.49(8) . .
O13 Pr1 O2 148.74(9) . .
O3 Pr1 O2 91.34(8) 2_765 .
O5 Pr1 O2 92.59(9) 2_755 .
O9 Pr1 O6 70.65(8) . 2_755
O6 Pr1 O6 66.50(10) . 2_755
O7 Pr1 O6 131.33(8) . 2_755
O13 Pr1 O6 65.74(9) . 2_755
O3 Pr1 O6 134.24(8) 2_765 2_755
O5 Pr1 O6 49.64(8) 2_755 2_755
O2 Pr1 O6 129.53(8) . 2_755
O9 Pr1 O1 108.52(8) . .
O6 Pr1 O1 168.87(8) . .
O7 Pr1 O1 102.37(8) . .
O13 Pr1 O1 100.30(8) . .
O3 Pr1 O1 66.47(8) 2_765 .
O5 Pr1 O1 72.91(8) 2_755 .
O2 Pr1 O1 48.68(8) . .
O6 Pr1 O1 122.07(8) 2_755 .
O9 Pr1 C11 74.20(10) . 2_755
O6 Pr1 C11 91.81(10) . 2_755
O7 Pr1 C11 149.76(10) . 2_755
O13 Pr1 C11 69.63(10) . 2_755
O3 Pr1 C11 130.54(9) 2_765 2_755
O5 Pr1 C11 24.37(10) 2_755 2_755
O2 Pr1 C11 112.45(9) . 2_755
O6 Pr1 C11 25.32(9) 2_755 2_755
O1 Pr1 C11 96.87(9) . 2_755
O11 Pr2 O10 67.92(8) . .
O11 Pr2 O8 144.33(9) . .
O10 Pr2 O8 82.25(9) . .
O11 Pr2 O4 74.81(8) . 2_665
O10 Pr2 O4 70.53(8) . 2_665
O8 Pr2 O4 77.16(9) . 2_665
O11 Pr2 O12 114.93(8) . 2_665
O10 Pr2 O12 144.71(9) . 2_665
O8 Pr2 O12 78.69(9) . 2_665
O4 Pr2 O12 76.40(9) 2_665 2_665
O11 Pr2 O1 135.78(8) . 2_765
O10 Pr2 O1 138.42(8) . 2_765
O8 Pr2 O1 79.72(9) . 2_765
O4 Pr2 O1 139.03(9) 2_665 2_765
O12 Pr2 O1 66.15(9) 2_665 2_765
O11 Pr2 O2 78.87(8) . .
O10 Pr2 O2 71.62(8) . .
O8 Pr2 O2 110.61(8) . .
O4 Pr2 O2 139.79(9) 2_665 .
O12 Pr2 O2 143.21(9) 2_665 .
O1 Pr2 O2 80.24(8) 2_765 .
O11 Pr2 O3 70.24(8) . .
O10 Pr2 O3 122.80(8) . .
O8 Pr2 O3 145.26(9) . .
O4 Pr2 O3 131.05(8) 2_665 .
O12 Pr2 O3 88.34(9) 2_665 .
O1 Pr2 O3 65.58(8) 2_765 .
O2 Pr2 O3 63.43(8) . .
O11 Pr2 O11 65.91(9) . 2_665
O10 Pr2 O11 122.89(8) . 2_665
O8 Pr2 O11 120.90(8) . 2_665
O4 Pr2 O11 66.49(8) 2_665 2_665
O12 Pr2 O11 49.17(8) 2_665 2_665
O1 Pr2 O11 98.46(8) 2_765 2_665
O2 Pr2 O11 127.44(8) . 2_665
O3 Pr2 O11 68.43(7) . 2_665
O11 Pr2 O7 129.56(8) . .
O10 Pr2 O7 70.18(8) . .
O8 Pr2 O7 48.63(8) . .
O4 Pr2 O7 115.47(8) 2_665 .
O12 Pr2 O7 115.47(8) 2_665 .
O1 Pr2 O7 69.76(8) 2_765 .
O2 Pr2 O7 62.06(8) . .
O3 Pr2 O7 113.11(8) . .
O11 Pr2 O7 164.49(8) 2_665 .
O11 Pr2 C18 90.99(9) . 2_665
O10 Pr2 C18 139.84(9) . 2_665
O8 Pr2 C18 100.37(9) . 2_665
O4 Pr2 C18 71.09(9) 2_665 2_665
O12 Pr2 C18 24.16(9) 2_665 2_665
O1 Pr2 C18 80.49(9) 2_765 2_665
O2 Pr2 C18 139.60(9) . 2_665
O3 Pr2 C18 76.29(9) . 2_665
O11 Pr2 C18 25.09(9) 2_665 2_665
O7 Pr2 C18 139.45(9) . 2_665
C4 S1 C1 91.9(2) . .
C10 S2 C7 91.8(2) . .
C16 S3 C13 91.8(2) . .
C5 O1 Pr2 136.5(2) . 2_765
C5 O1 Pr1 90.7(2) . .
Pr2 O1 Pr1 110.45(9) 2_765 .
C5 O2 Pr2 142.9(2) . .
C5 O2 Pr1 94.7(2) . .
Pr2 O2 Pr1 115.81(9) . .
C6 O3 Pr1 127.8(2) . 2_765
C6 O3 Pr2 116.3(2) . .
Pr1 O3 Pr2 114.83(9) 2_765 .
C6 O4 Pr2 127.7(2) . 2_665
C11 O5 Pr1 99.1(2) . 2_755
C11 O6 Pr1 155.6(2) . .
C11 O6 Pr1 90.8(2) . 2_755
Pr1 O6 Pr1 113.50(10) . 2_755
C12 O7 Pr1 153.3(2) . .
C12 O7 Pr2 88.2(2) . .
Pr1 O7 Pr2 114.01(9) . .
C12 O8 Pr2 102.2(2) . .
C17 O9 Pr1 127.2(2) . .
C17 O10 Pr2 122.4(2) . .
C18 O11 Pr2 154.8(2) . .
C18 O11 Pr2 91.1(2) . 2_665
Pr2 O11 Pr2 114.09(9) . 2_665
C18 O12 Pr2 100.1(2) . 2_665
Pr1 O13 H1W 129.6 . .
Pr1 O13 H2W 123.2 . .
H1W O13 H2W 102.7 . .
H3W O14 H4W 124.4 . .
H5W O15 H6W 110.7 . .
C2 C1 S1 111.8(3) . .
C2 C1 H1 124.1 . .
S1 C1 H1 124.1 . .
C1 C2 C3 112.3(4) . .
C1 C2 C5 120.1(3) . .
C3 C2 C5 126.9(3) . .
C4 C3 C2 112.2(3) . .
C4 C3 C6 121.8(3) . .
C2 C3 C6 126.0(3) . .
C3 C4 S1 111.8(3) . .
C3 C4 H4 124.1 . .
S1 C4 H4 124.1 . .
O1 C5 O2 119.8(3) . .
O1 C5 C2 120.3(3) . .
O2 C5 C2 119.5(3) . .
O4 C6 O3 123.8(3) . .
O4 C6 C3 119.7(3) . .
O3 C6 C3 116.5(3) . .
C8 C7 S2 112.7(3) . .
C8 C7 H7 123.7 . .
S2 C7 H7 123.7 . .
C7 C8 C9 111.4(4) . .
C7 C8 C11 117.8(4) . .
C9 C8 C11 130.6(3) . .
C10 C9 C8 111.7(4) . .
C10 C9 C12 117.1(3) . .
C8 C9 C12 131.2(3) . .
C9 C10 S2 112.4(3) . .
C9 C10 H10 123.8 . .
S2 C10 H10 123.8 . .
O5 C11 O6 120.2(3) . .
O5 C11 C8 118.9(3) . .
O6 C11 C8 120.9(3) . .
O5 C11 Pr1 56.53(19) . 2_755
O6 C11 Pr1 63.85(19) . 2_755
C8 C11 Pr1 173.7(3) . 2_755
O8 C12 O7 120.9(3) . .
O8 C12 C9 118.2(3) . .
O7 C12 C9 120.8(3) . .
C14 C13 S3 112.1(3) . .
C14 C13 H13 123.9 . .
S3 C13 H13 123.9 . .
C13 C14 C15 112.0(4) . .
C13 C14 C17 118.8(4) . .
C15 C14 C17 129.2(3) . .
C16 C15 C14 111.2(4) . .
C16 C15 C18 118.9(4) . .
C14 C15 C18 130.0(3) . .
C15 C16 S3 112.9(3) . .
C15 C16 H16 123.5 . .
S3 C16 H16 123.5 . .
O10 C17 O9 123.0(4) . .
O10 C17 C14 121.4(3) . .
O9 C17 C14 115.5(3) . .
O12 C18 O11 119.3(3) . .
O12 C18 C15 119.0(3) . .
O11 C18 C15 121.7(3) . .
O12 C18 Pr2 55.75(18) . 2_665
O11 C18 Pr2 63.85(18) . 2_665
C15 C18 Pr2 172.5(2) . 2_665

loop_
_geom_bond_atom_site_label_1
_geom_bond_atom_site_label_2
_geom_bond_distance
_geom_bond_site_symmetry_2
Pr1 O9 2.418(3) .
Pr1 O6 2.423(3) .
Pr1 O7 2.442(3) .
Pr1 O13 2.451(3) .
Pr1 O3 2.466(3) 2_765
Pr1 O5 2.532(3) 2_755
Pr1 O2 2.613(2) .
Pr1 O6 2.690(3) 2_755
Pr1 O1 2.701(3) .
Pr1 C11 2.997(4) 2_755
Pr2 O11 2.462(2) .
Pr2 O10 2.464(3) .
Pr2 O8 2.505(3) .
Pr2 O4 2.508(3) 2_665
Pr2 O12 2.530(3) 2_665
Pr2 O1 2.570(3) 2_765
Pr2 O2 2.577(2) .
Pr2 O3 2.671(3) .
Pr2 O11 2.706(2) 2_665
Pr2 O7 2.795(3) .
Pr2 C18 3.014(4) 2_665
S1 C4 1.706(4) .
S1 C1 1.713(4) .
S2 C10 1.701(4) .
S2 C7 1.709(5) .
S3 C16 1.700(4) .
S3 C13 1.709(5) .
O1 C5 1.264(4) .
O1 Pr2 2.570(3) 2_765
O2 C5 1.269(4) .
O3 C6 1.299(4) .
O3 Pr1 2.466(3) 2_765
O4 C6 1.246(4) .
O4 Pr2 2.508(3) 2_665
O5 C11 1.252(5) .
O5 Pr1 2.532(3) 2_755
O6 C11 1.282(5) .
O6 Pr1 2.690(3) 2_755
O7 C12 1.266(4) .
O8 C12 1.260(4) .
O9 C17 1.280(4) .
O10 C17 1.257(5) .
O11 C18 1.278(4) .
O11 Pr2 2.706(2) 2_665
O12 C18 1.253(4) .
O12 Pr2 2.530(3) 2_665
O13 H1W 0.8380 .
O13 H2W 0.8407 .
O14 H3W 0.8433 .
O14 H4W 0.8397 .
O15 H5W 0.8488 .
O15 H6W 0.8484 .
C1 C2 1.359(6) .
C1 H1 0.9300 .
C2 C3 1.426(5) .
C2 C5 1.491(5) .
C3 C4 1.366(5) .
C3 C6 1.491(5) .
C4 H4 0.9300 .
C7 C8 1.363(6) .
C7 H7 0.9300 .
C8 C9 1.442(5) .
C8 C11 1.493(5) .
C9 C10 1.372(6) .
C9 C12 1.501(5) .
C10 H10 0.9300 .
C11 Pr1 2.997(4) 2_755
C13 C14 1.361(6) .
C13 H13 0.9300 .
C14 C15 1.447(5) .
C14 C17 1.497(5) .
C15 C16 1.361(6) .
C15 C18 1.496(5) .
C16 H16 0.9300 .
C18 Pr2 3.014(4) 2_665

loop_
_geom_hbond_atom_site_label_D
_geom_hbond_atom_site_label_H
_geom_hbond_atom_site_label_A
_geom_hbond_distance_DH
_geom_hbond_distance_HA
_geom_hbond_distance_DA
_geom_hbond_angle_DHA
_geom_hbond_site_symmetry_A
O15 H6W O14 0.85 2.00 2.830(9) 166.2 2_666
O15 H5W O5 0.85 2.16 2.993(8) 167.1 1_566
O14 H4W O15 0.84 1.81 2.646(12) 172.6 .
O14 H3W O8 0.84 2.30 3.086(6) 154.9 1_556
O13 H2W O9 0.84 1.93 2.677(4) 147.3 2_755
O13 H1W O11 0.84 2.52 3.115(4) 129.1 1_655
O13 H1W O4 0.84 2.42 3.005(4) 127.7 2_765
O13 H1W O10 0.84 2.12 2.854(4) 146.9 1_655

loop_
_geom_torsion_atom_site_label_1
_geom_torsion_atom_site_label_2
_geom_torsion_atom_site_label_3
_geom_torsion_atom_site_label_4
_geom_torsion
_geom_torsion_site_symmetry_1
_geom_torsion_site_symmetry_4
O9 Pr1 O1 C5 -24.8(2) . .
O6 Pr1 O1 C5 118.6(4) . .
O7 Pr1 O1 C5 56.2(2) . .
O13 Pr1 O1 C5 -170.8(2) . .
O3 Pr1 O1 C5 128.2(2) 2_765 .
O5 Pr1 O1 C5 -95.9(2) 2_755 .
O2 Pr1 O1 C5 13.60(19) . .
O6 Pr1 O1 C5 -103.1(2) 2_755 .
C11 Pr1 O1 C5 -100.4(2) 2_755 .
O9 Pr1 O1 Pr2 -165.96(9) . 2_765
O6 Pr1 O1 Pr2 -22.6(5) . 2_765
O7 Pr1 O1 Pr2 -85.02(11) . 2_765
O13 Pr1 O1 Pr2 47.99(11) . 2_765
O3 Pr1 O1 Pr2 -12.97(9) 2_765 2_765
O5 Pr1 O1 Pr2 122.95(12) 2_755 2_765
O2 Pr1 O1 Pr2 -127.59(14) . 2_765
O6 Pr1 O1 Pr2 115.72(10) 2_755 2_765
C11 Pr1 O1 Pr2 118.45(11) 2_755 2_765
O11 Pr2 O2 C5 -80.5(4) . .
O10 Pr2 O2 C5 -150.7(4) . .
O8 Pr2 O2 C5 135.3(4) . .
O4 Pr2 O2 C5 -130.3(4) 2_665 .
O12 Pr2 O2 C5 36.5(4) 2_665 .
O1 Pr2 O2 C5 60.3(4) 2_765 .
O3 Pr2 O2 C5 -7.2(4) . .
O11 Pr2 O2 C5 -32.9(4) 2_665 .
O7 Pr2 O2 C5 132.5(4) . .
C18 Pr2 O2 C5 -2.3(4) 2_665 .
O11 Pr2 O2 Pr1 137.29(12) . .
O10 Pr2 O2 Pr1 67.06(11) . .
O8 Pr2 O2 Pr1 -6.87(14) . .
O4 Pr2 O2 Pr1 87.54(15) 2_665 .
O12 Pr2 O2 Pr1 -105.69(14) 2_665 .
O1 Pr2 O2 Pr1 -81.91(11) 2_765 .
O3 Pr2 O2 Pr1 -149.39(14) . .
O11 Pr2 O2 Pr1 -175.14(8) 2_665 .
O7 Pr2 O2 Pr1 -9.74(9) . .
C18 Pr2 O2 Pr1 -144.48(12) 2_665 .
O9 Pr1 O2 C5 127.5(2) . .
O6 Pr1 O2 C5 -178.75(19) . .
O7 Pr1 O2 C5 -147.5(2) . .
O13 Pr1 O2 C5 -22.0(3) . .
O3 Pr1 O2 C5 -70.1(2) 2_765 .
O5 Pr1 O2 C5 50.9(2) 2_755 .
O6 Pr1 O2 C5 87.4(2) 2_755 .
O1 Pr1 O2 C5 -13.58(19) . .
C11 Pr1 O2 C5 65.4(2) 2_755 .
O9 Pr1 O2 Pr2 -74.25(12) . .
O6 Pr1 O2 Pr2 -20.52(17) . .
O7 Pr1 O2 Pr2 10.75(10) . .
O13 Pr1 O2 Pr2 136.24(15) . .
O3 Pr1 O2 Pr2 88.17(11) 2_765 .
O5 Pr1 O2 Pr2 -150.90(12) 2_755 .
O6 Pr1 O2 Pr2 -114.33(11) 2_755 .
O1 Pr1 O2 Pr2 144.65(16) . .
C11 Pr1 O2 Pr2 -136.35(11) 2_755 .
O11 Pr2 O3 C6 1.1(2) . .
O10 Pr2 O3 C6 -43.9(3) . .
O8 Pr2 O3 C6 -174.3(2) . .
O4 Pr2 O3 C6 48.1(3) 2_665 .
O12 Pr2 O3 C6 118.4(2) 2_665 .
O1 Pr2 O3 C6 -177.2(3) 2_765 .
O2 Pr2 O3 C6 -86.1(2) . .
O11 Pr2 O3 C6 72.2(2) 2_665 .
O7 Pr2 O3 C6 -124.5(2) . .
C18 Pr2 O3 C6 97.2(2) 2_665 .
O11 Pr2 O3 Pr1 -168.11(12) . 2_765
O10 Pr2 O3 Pr1 146.86(9) . 2_765
O8 Pr2 O3 Pr1 16.48(19) . 2_765
O4 Pr2 O3 Pr1 -121.11(11) 2_665 2_765
O12 Pr2 O3 Pr1 -50.81(10) 2_665 2_765
O1 Pr2 O3 Pr1 13.65(9) 2_765 2_765
O2 Pr2 O3 Pr1 104.73(12) . 2_765
O11 Pr2 O3 Pr1 -97.04(11) 2_665 2_765
O7 Pr2 O3 Pr1 66.27(11) . 2_765
C18 Pr2 O3 Pr1 -72.00(11) 2_665 2_765
O9 Pr1 O6 C11 103.0(6) . .
O7 Pr1 O6 C11 23.1(6) . .
O13 Pr1 O6 C11 -114.9(6) . .
O3 Pr1 O6 C11 -51.1(6) 2_765 .
O5 Pr1 O6 C11 175.0(6) 2_755 .
O2 Pr1 O6 C11 53.0(6) . .
O6 Pr1 O6 C11 175.9(7) 2_755 .
O1 Pr1 O6 C11 -42.0(8) . .
C11 Pr1 O6 C11 176.6(5) 2_755 .
O9 Pr1 O6 Pr1 -72.93(11) . 2_755
O7 Pr1 O6 Pr1 -152.85(13) . 2_755
O13 Pr1 O6 Pr1 69.23(11) . 2_755
O3 Pr1 O6 Pr1 133.04(10) 2_765 2_755
O5 Pr1 O6 Pr1 -0.89(14) 2_755 2_755
O2 Pr1 O6 Pr1 -122.94(11) . 2_755
O6 Pr1 O6 Pr1 0.0 2_755 2_755
O1 Pr1 O6 Pr1 142.1(4) . 2_755
C11 Pr1 O6 Pr1 0.72(11) 2_755 2_755
O9 Pr1 O7 C12 -81.0(5) . .
O6 Pr1 O7 C12 2.7(5) . .
O13 Pr1 O7 C12 58.5(6) . .
O3 Pr1 O7 C12 109.7(5) 2_765 .
O5 Pr1 O7 C12 -110.9(5) 2_755 .
O2 Pr1 O7 C12 -153.9(6) . .
O6 Pr1 O7 C12 -31.1(6) 2_755 .
O1 Pr1 O7 C12 172.4(5) . .
C11 Pr1 O7 C12 -59.3(6) 2_755 .
O9 Pr1 O7 Pr2 63.15(11) . .
O6 Pr1 O7 Pr2 146.91(13) . .
O13 Pr1 O7 Pr2 -157.27(10) . .
O3 Pr1 O7 Pr2 -106.09(11) 2_765 .
O5 Pr1 O7 Pr2 33.3(2) 2_755 .
O2 Pr1 O7 Pr2 -9.76(9) . .
O6 Pr1 O7 Pr2 113.04(11) 2_755 .
O1 Pr1 O7 Pr2 -43.41(12) . .
C11 Pr1 O7 Pr2 84.9(2) 2_755 .
O11 Pr2 O7 C12 131.2(2) . .
O10 Pr2 O7 C12 95.9(2) . .
O8 Pr2 O7 C12 -1.4(2) . .
O4 Pr2 O7 C12 40.2(2) 2_665 .
O12 Pr2 O7 C12 -46.2(2) 2_665 .
O1 Pr2 O7 C12 -95.5(2) 2_765 .
O2 Pr2 O7 C12 175.0(2) . .
O3 Pr2 O7 C12 -145.9(2) . .
O11 Pr2 O7 C12 -53.5(4) 2_665 .
C18 Pr2 O7 C12 -50.1(3) 2_665 .
O11 Pr2 O7 Pr1 -33.55(16) . .
O10 Pr2 O7 Pr1 -68.87(11) . .
O8 Pr2 O7 Pr1 -166.14(17) . .
O4 Pr2 O7 Pr1 -124.53(11) 2_665 .
O12 Pr2 O7 Pr1 149.00(11) 2_665 .
O1 Pr2 O7 Pr1 99.77(12) 2_765 .
O2 Pr2 O7 Pr1 10.28(9) . .
O3 Pr2 O7 Pr1 49.31(13) . .
O11 Pr2 O7 Pr1 141.8(2) 2_665 .
C18 Pr2 O7 Pr1 145.20(12) 2_665 .
O11 Pr2 O8 C12 -101.8(3) . .
O10 Pr2 O8 C12 -68.9(2) . .
O4 Pr2 O8 C12 -140.6(2) 2_665 .
O12 Pr2 O8 C12 140.9(2) 2_665 .
O1 Pr2 O8 C12 73.4(2) 2_765 .
O2 Pr2 O8 C12 -2.0(3) . .
O3 Pr2 O8 C12 70.8(3) . .
O11 Pr2 O8 C12 167.2(2) 2_665 .
O7 Pr2 O8 C12 1.4(2) . .
C18 Pr2 O8 C12 151.7(2) 2_665 .
O6 Pr1 O9 C17 -131.2(3) . .
O7 Pr1 O9 C17 -56.9(3) . .
O13 Pr1 O9 C17 170.1(3) . .
O3 Pr1 O9 C17 -31.9(4) 2_765 .
O5 Pr1 O9 C17 109.5(3) 2_755 .
O2 Pr1 O9 C17 12.3(3) . .
O6 Pr1 O9 C17 160.6(3) 2_755 .
O1 Pr1 O9 C17 42.1(3) . .
C11 Pr1 O9 C17 134.2(3) 2_755 .
O11 Pr2 O10 C17 -78.3(3) . .
O8 Pr2 O10 C17 121.7(3) . .
O4 Pr2 O10 C17 -159.3(3) 2_665 .
O12 Pr2 O10 C17 179.3(2) 2_665 .
O1 Pr2 O10 C17 56.8(3) 2_765 .
O2 Pr2 O10 C17 6.9(3) . .
O3 Pr2 O10 C17 -32.4(3) . .
O11 Pr2 O10 C17 -116.4(3) 2_665 .
O7 Pr2 O10 C17 73.0(3) . .
C18 Pr2 O10 C17 -141.4(3) 2_665 .
O10 Pr2 O11 C18 37.6(5) . .
O8 Pr2 O11 C18 73.1(6) . .
O4 Pr2 O11 C18 112.4(5) 2_665 .
O12 Pr2 O11 C18 179.2(5) 2_665 .
O1 Pr2 O11 C18 -100.2(5) 2_765 .
O2 Pr2 O11 C18 -36.9(5) . .
O3 Pr2 O11 C18 -102.4(5) . .
O11 Pr2 O11 C18 -176.9(6) 2_665 .
O7 Pr2 O11 C18 1.7(6) . .
C18 Pr2 O11 C18 -177.5(5) 2_665 .
O10 Pr2 O11 Pr2 -145.43(12) . 2_665
O8 Pr2 O11 Pr2 -109.98(14) . 2_665
O4 Pr2 O11 Pr2 -70.65(10) 2_665 2_665
O12 Pr2 O11 Pr2 -3.90(13) 2_665 2_665
O1 Pr2 O11 Pr2 76.79(14) 2_765 2_665
O2 Pr2 O11 Pr2 140.06(11) . 2_665
O3 Pr2 O11 Pr2 74.50(10) . 2_665
O11 Pr2 O11 Pr2 0.0 2_665 2_665
O7 Pr2 O11 Pr2 178.64(8) . 2_665
C18 Pr2 O11 Pr2 -0.55(11) 2_665 2_665
C4 S1 C1 C2 -1.5(4) . .
S1 C1 C2 C3 1.4(5) . .
S1 C1 C2 C5 -169.9(3) . .
C1 C2 C3 C4 -0.6(5) . .
C5 C2 C3 C4 170.0(4) . .
C1 C2 C3 C6 177.6(4) . .
C5 C2 C3 C6 -11.8(6) . .
C2 C3 C4 S1 -0.5(5) . .
C6 C3 C4 S1 -178.8(3) . .
C1 S1 C4 C3 1.1(4) . .
Pr2 O1 C5 O2 96.6(4) 2_765 .
Pr1 O1 C5 O2 -24.8(3) . .
Pr2 O1 C5 C2 -90.8(4) 2_765 .
Pr1 O1 C5 C2 147.8(3) . .
Pr2 O2 C5 O1 -120.6(4) . .
Pr1 O2 C5 O1 25.7(3) . .
Pr2 O2 C5 C2 66.7(5) . .
Pr1 O2 C5 C2 -146.9(3) . .
C1 C2 C5 O1 -47.2(5) . .
C3 C2 C5 O1 142.9(4) . .
C1 C2 C5 O2 125.4(4) . .
C3 C2 C5 O2 -44.6(6) . .
Pr2 O4 C6 O3 74.3(4) 2_665 .
Pr2 O4 C6 C3 -105.9(3) 2_665 .
Pr1 O3 C6 O4 82.4(4) 2_765 .
Pr2 O3 C6 O4 -85.2(4) . .
Pr1 O3 C6 C3 -97.4(3) 2_765 .
Pr2 O3 C6 C3 95.0(3) . .
C4 C3 C6 O4 -10.7(6) . .
C2 C3 C6 O4 171.2(4) . .
C4 C3 C6 O3 169.1(4) . .
C2 C3 C6 O3 -9.0(6) . .
C10 S2 C7 C8 -1.4(5) . .
S2 C7 C8 C9 0.2(7) . .
S2 C7 C8 C11 176.6(4) . .
C7 C8 C9 C10 1.5(6) . .
C11 C8 C9 C10 -174.3(5) . .
C7 C8 C9 C12 -177.7(5) . .
C11 C8 C9 C12 6.5(8) . .
C8 C9 C10 S2 -2.5(6) . .
C12 C9 C10 S2 176.8(3) . .
C7 S2 C10 C9 2.2(5) . .
Pr1 O5 C11 O6 5.2(4) 2_755 .
Pr1 O5 C11 C8 -174.9(3) 2_755 .
Pr1 O6 C11 O5 178.9(4) . .
Pr1 O6 C11 O5 -4.9(4) 2_755 .
Pr1 O6 C11 C8 -1.0(8) . .
Pr1 O6 C11 C8 175.3(3) 2_755 .
Pr1 O6 C11 Pr1 -176.2(6) . 2_755
C7 C8 C11 O5 -27.1(7) . .
C9 C8 C11 O5 148.5(5) . .
C7 C8 C11 O6 152.8(5) . .
C9 C8 C11 O6 -31.6(7) . .
C7 C8 C11 Pr1 -70(3) . 2_755
C9 C8 C11 Pr1 106(2) . 2_755
Pr2 O8 C12 O7 -2.7(4) . .
Pr2 O8 C12 C9 -179.2(3) . .
Pr1 O7 C12 O8 150.1(4) . .
Pr2 O7 C12 O8 2.4(4) . .
Pr1 O7 C12 C9 -33.6(7) . .
Pr2 O7 C12 C9 178.8(3) . .
C10 C9 C12 O8 31.3(6) . .
C8 C9 C12 O8 -149.5(4) . .
C10 C9 C12 O7 -145.1(4) . .
C8 C9 C12 O7 34.0(6) . .
C16 S3 C13 C14 -0.7(4) . .
S3 C13 C14 C15 0.0(5) . .
S3 C13 C14 C17 -178.8(3) . .
C13 C14 C15 C16 1.0(6) . .
C17 C14 C15 C16 179.6(4) . .
C13 C14 C15 C18 -178.8(4) . .
C17 C14 C15 C18 -0.1(7) . .
C14 C15 C16 S3 -1.5(5) . .
C18 C15 C16 S3 178.3(3) . .
C13 S3 C16 C15 1.3(4) . .
Pr2 O10 C17 O9 -87.7(4) . .
Pr2 O10 C17 C14 93.0(4) . .
Pr1 O9 C17 O10 72.6(4) . .
Pr1 O9 C17 C14 -108.1(3) . .
C13 C14 C17 O10 149.1(4) . .
C15 C14 C17 O10 -29.4(6) . .
C13 C14 C17 O9 -30.2(6) . .
C15 C14 C17 O9 151.3(4) . .
Pr2 O12 C18 O11 6.4(4) 2_665 .
Pr2 O12 C18 C15 -173.7(3) 2_665 .
Pr2 O11 C18 O12 171.3(4) . .
Pr2 O11 C18 O12 -5.9(3) 2_665 .
Pr2 O11 C18 C15 -8.6(8) . .
Pr2 O11 C18 C15 174.2(3) 2_665 .
Pr2 O11 C18 Pr2 177.2(6) . 2_665
C16 C15 C18 O12 -9.3(6) . .
C14 C15 C18 O12 170.5(4) . .
C16 C15 C18 O11 170.6(4) . .
C14 C15 C18 O11 -9.7(6) . .
C16 C15 C18 Pr2 -53(2) . 2_665
C14 C15 C18 Pr2 126.5(18) . 2_665
